data_7134928
loop_
_publ_author_name
'Tan, Ji-Hua'
'Liu, Xiao-Long'
'Su, Yao-Zu'
'Xing, Longjiang'
'Huo, Yanping'
'Chen, Jia-Xiong'
'Zhao, Zujin'
'Chen, Wen-Cheng'

_publ_section_title
;
 Incorporating hybrid charge transfer within a
 boron/nitrogen/oxygen-embedded scaffold for efficient yellow
 electroluminescence.
;
_journal_issue 77
_journal_name_full 'Chemical communications (Cambridge, England)'
_journal_page_first 14975
_journal_page_last 14978
_journal_paper_doi 10.1039/d5cc03874j
_journal_volume 61
_journal_year 2025
_chemical_formula_moiety 'C38 H33 B N2 O'
_chemical_formula_sum 'C38 H33 B N2 O'
_chemical_formula_weight 544.47
_space_group_crystal_system triclinic
_space_group_IT_number 2
_space_group_name_Hall '-P 1'
_space_group_name_H-M_alt 'P -1'
_atom_sites_solution_hydrogens geom
_atom_sites_solution_primary direct
_audit_block_doi 10.5517/ccdc.csd.cc2nvzh0
_audit_creation_date 2025-04-04
_audit_creation_method
;
Olex2 1.5-beta
(compiled 2022.04.07 svn.rca3783a0 for OlexSys, GUI svn.r6439)
;
_audit_update_record
;
2025-07-01 deposited with the CCDC.	2025-08-26 downloaded from the CCDC.
;
_cell_angle_alpha 104.793(2)
_cell_angle_beta 93.4087(19)
_cell_angle_gamma 114.921(2)
_cell_formula_units_Z 2
_cell_length_a 10.5016(2)
_cell_length_b 11.4289(3)
_cell_length_c 13.5999(3)
_cell_measurement_reflns_used 15437
_cell_measurement_temperature 100.00(10)
_cell_measurement_theta_max 72.5770
_cell_measurement_theta_min 4.7240
_cell_volume 1405.02(6)
_computing_cell_refinement 'CrysAlisPro 1.171.43.121a (Rigaku OD, 2024)'
_computing_data_collection 'CrysAlisPro 1.171.43.121a (Rigaku OD, 2024)'
_computing_data_reduction 'CrysAlisPro 1.171.43.121a (Rigaku OD, 2024)'
_computing_molecular_graphics 'Olex2 1.5-beta (Dolomanov et al., 2009)'
_computing_publication_material 'Olex2 1.5-beta (Dolomanov et al., 2009)'
_computing_structure_refinement 'SHELXL 2018/3 (Sheldrick, 2015)'
_computing_structure_solution 'SHELXS  (Sheldrick, 2008)'
_diffrn_ambient_environment N~2~
_diffrn_ambient_temperature 100.00(10)
_diffrn_detector 'Hybrid Pixel Array Detector'
_diffrn_detector_area_resol_mean 10.0000
_diffrn_detector_type 'HyPix-Arc 150'
_diffrn_measured_fraction_theta_full 0.970
_diffrn_measured_fraction_theta_max 0.970
_diffrn_measurement_details
;
List of Runs (angles in degrees, time in seconds):

  # Type    Start    End  Width  t~exp~   \w     \q     \k     \f   Frames
#--------------------------------------------------------------------------
  1  \w     59.00  99.00   0.50    0.08    --   62.22  15.00-120.00   80
  2  \w     67.00  94.00   0.50    0.08    --   62.22  15.00 -90.00   54
  3  \w     61.00 100.00   0.50    0.08    --   62.22  15.00 -60.00   78
  4  \w     59.00  88.00   0.50    0.08    --   62.22  15.00-150.00   58
  5  \w     58.00  95.00   0.50    0.08    --   62.22  15.00   0.00   74
  6  \w     65.00  98.00   0.50    0.08    --   71.24  15.00  60.00   66
  7  \w     60.00  86.00   0.50    0.08    --   62.22  15.00  90.00   52
  8  \w     55.00 102.00   0.50    0.08    --   62.22  15.00 150.00   94
  9  \w     70.00  97.00   0.50    0.08    --   74.35  15.00 150.00   54
 10  \w     77.00 102.00   0.50    0.08    --   74.35  15.00 120.00   50
 11  \w     72.00 115.00   0.50    0.08    --   74.35  15.00  90.00   86
 12  \w     68.00  94.00   0.50    0.08    --   74.35  15.00  30.00   52
 13  \w     73.00  98.00   0.50    0.08    --   74.35  15.00 -30.00   50
 14  \w     68.00 107.00   0.50    0.08    --   74.35  15.00   0.00   78
 15  \w     74.00 112.00   0.50    0.08    --   74.35  15.00 -60.00   76
 16  \w     67.00  92.00   0.50    0.08    --   74.35  15.00 -90.00   50
 17  \w     78.00 103.00   0.50    0.08    --   74.35  15.00-120.00   50
 18  \w     68.00  94.00   0.50    0.08    --   74.35  15.00-180.00   52
 19  \w     67.00 109.00   0.50    0.08    --   74.35  15.00-150.00   84
 20  \w     64.00  89.00   0.50    0.08    --   74.35-125.00 -90.00   50
 21  \w     44.00  70.00   0.50    0.08    --   62.22-125.00-120.00   52
 22  \w     25.00  50.00   0.50    0.08    --   62.22-125.00 -90.00   50
 23  \w     25.00  78.00   0.50    0.08    --   62.22-125.00 -30.00  106
 24  \w     26.00  77.00   0.50    0.08    --   62.22-125.00  60.00  102
 25  \w     45.00  74.00   0.50    0.08    --   62.22-125.00  90.00   58
 26  \w     28.00  57.00   0.50    0.08    --   62.22-125.00 120.00   58
 27  \w     46.00  76.00   0.50    0.08    --   62.22-125.00 150.00   60
 28  \w     26.00  78.00   0.50    0.08    --   62.22-125.00  30.00  104
 29  \w     35.00  86.00   0.50    0.08    --   71.24-125.00 150.00  102
 30  \w     27.00  78.00   0.50    0.08    --   62.22-125.00   0.00  102
 31  \w     56.00  87.00   0.50    0.08    --   71.24-125.00  90.00   62
 32  \w     33.00  59.00   0.50    0.08    --   62.22-125.00 -60.00   52
 33  \w     34.00  61.00   0.50    0.08    --   71.24-125.00-120.00   54
 34  \w     26.00  78.00   0.50    0.08    --   62.22-125.00-180.00  104
 35  \w     34.00  59.00   0.50    0.08    --   71.24-125.00-150.00   50
 36  \w     53.00  85.00   0.50    0.08    --   71.24-125.00-180.00   64
 37  \w     65.00  90.00   0.50    0.08    --   74.35-125.00-180.00   50
 38  \w     36.00  82.00   0.50    0.08    --   71.24-125.00 -90.00   92
 39  \w     43.00  90.00   0.50    0.08    --   74.35-125.00 -60.00   94
 40  \w     42.00  89.00   0.50    0.08    --   74.35-125.00   0.00   94
 41  \w     65.00  90.00   0.50    0.08    --   74.35-125.00  30.00   50
 42  \w     45.00  84.00   0.50    0.08    --   71.24-125.00  30.00   78
 43  \w     41.00  90.00   0.50    0.08    --   74.35-125.00  60.00   98
 44  \w     65.00  90.00   0.50    0.08    --   74.35-125.00 150.00   50
 45  \w     44.00  89.00   0.50    0.08    --   74.35-125.00 120.00   90
 46  \w     65.00  90.00   0.50    0.08    --   74.35-125.00  90.00   50
 47  \w     56.00  90.00   0.50    0.08    --   74.35-125.00 -30.00   68
 48  \w     65.00  90.00   0.50    0.08    --   74.35-125.00-120.00   50
 49  \w     57.00  90.00   0.50    0.08    --   74.35-125.00-150.00   66
;
_diffrn_measurement_device 'four-circle diffractometer'
_diffrn_measurement_device_type 'ROD, Synergy Custom system, HyPix-Arc 150'
_diffrn_measurement_method '\w scans'
_diffrn_orient_matrix_type 'CrysAlisPro convention (1999,Acta A55,543-557)'
_diffrn_orient_matrix_UB_11 0.0010140000
_diffrn_orient_matrix_UB_12 -0.0301204000
_diffrn_orient_matrix_UB_13 0.1041049000
_diffrn_orient_matrix_UB_21 0.0273795000
_diffrn_orient_matrix_UB_22 -0.1223558000
_diffrn_orient_matrix_UB_23 -0.0495910000
_diffrn_orient_matrix_UB_31 0.1624825000
_diffrn_orient_matrix_UB_32 0.0925086000
_diffrn_orient_matrix_UB_33 0.0307635000
_diffrn_radiation_monochromator mirror
_diffrn_radiation_probe x-ray
_diffrn_radiation_type 'Cu K\a'
_diffrn_radiation_wavelength 1.54184
_diffrn_reflns_av_R_equivalents 0.0119
_diffrn_reflns_av_unetI/netI 0.0079
_diffrn_reflns_Laue_measured_fraction_full 0.970
_diffrn_reflns_Laue_measured_fraction_max 0.970
_diffrn_reflns_limit_h_max 12
_diffrn_reflns_limit_h_min -11
_diffrn_reflns_limit_k_max 13
_diffrn_reflns_limit_k_min -13
_diffrn_reflns_limit_l_max 16
_diffrn_reflns_limit_l_min -16
_diffrn_reflns_number 19036
_diffrn_reflns_point_group_measured_fraction_full 0.970
_diffrn_reflns_point_group_measured_fraction_max 0.970
_diffrn_reflns_theta_full 66.596
_diffrn_reflns_theta_max 66.596
_diffrn_reflns_theta_min 4.727
_diffrn_source 'Rotating-anode X-ray tube'
_diffrn_source_type 'Rigaku (Cu) X-ray Source'
_exptl_absorpt_coefficient_mu 0.588
_exptl_absorpt_correction_T_max 1.00000
_exptl_absorpt_correction_T_min 0.94105
_exptl_absorpt_correction_type multi-scan
_exptl_absorpt_process_details
;
CrysAlisPro 1.171.43.121a (Rigaku Oxford Diffraction, 2024)
Empirical absorption correction using spherical harmonics,
implemented in SCALE3 ABSPACK scaling algorithm.
;
_exptl_crystal_colour 'clear light yellow'
_exptl_crystal_density_diffrn 1.287
_exptl_crystal_description block
_exptl_crystal_F_000 576
_exptl_crystal_size_max 0.13
_exptl_crystal_size_mid 0.12
_exptl_crystal_size_min 0.11
_refine_diff_density_max 0.281
_refine_diff_density_min -0.205
_refine_diff_density_rms 0.040
_refine_ls_extinction_method none
_refine_ls_goodness_of_fit_ref 1.061
_refine_ls_hydrogen_treatment constr
_refine_ls_matrix_type full
_refine_ls_number_parameters 385
_refine_ls_number_reflns 4803
_refine_ls_number_restraints 0
_refine_ls_restrained_S_all 1.061
_refine_ls_R_factor_all 0.0413
_refine_ls_R_factor_gt 0.0406
_refine_ls_shift/su_max 0.001
_refine_ls_shift/su_mean 0.000
_refine_ls_structure_factor_coef Fsqd
_refine_ls_weighting_details 'w=1/[\s^2^(Fo^2^)+(0.0552P)^2^+0.6173P] where P=(Fo^2^+2Fc^2^)/3'
_refine_ls_weighting_scheme calc
_refine_ls_wR_factor_gt 0.1062
_refine_ls_wR_factor_ref 0.1069
_reflns_Friedel_coverage 0.000
_reflns_number_gt 4670
_reflns_number_total 4803
_reflns_threshold_expression 'I > 2\s(I)'
_cod_data_source_file d5cc03874j2.cif
_cod_data_source_block 451575_b
_cod_depositor_comments 'Adding full bibliography for 7134928.cif.'
_cod_original_cell_volume 1405.03(7)
_cod_database_code 7134928
_shelx_shelxl_version_number 2018/3
_chemical_oxdiff_formula 'C H O N  B Cl'
_shelx_space_group_comment
;
The symmetry employed for this shelxl refinement is uniquely defined
by the following loop, which should always be used as a source of
symmetry information in preference to the above space-group names.
They are only intended as comments.
;
_shelx_estimated_absorpt_t_max 0.938
_shelx_estimated_absorpt_t_min 0.928
_olex2_refinement_description
;
1. Fixed Uiso
 At 1.2 times of:
  All C(H) groups
 At 1.5 times of:
  All C(H,H,H) groups
2.a Aromatic/amide H refined with riding coordinates:
 C10(H10), C12(H12), C16(H16), C18(H18), C19(H19), C25(H25), C26(H26),
 C27(H27), C29(H29), C30(H30), C31(H31), C32(H32), C36(H36), C37(H37), C38(H38)
2.b Idealised Me refined as rotating group:
 C22(H22A,H22B,H22C), C23(H23A,H23B,H23C), C24(H24A,H24B,H24C), C40(H40A,H40B,
 H40C), C41(H41A,H41B,H41C), C42(H42A,H42B,H42C)
;
_olex2_submission_special_instructions 'No special instructions were received'
_oxdiff_exptl_absorpt_empirical_details
;
Empirical correction (ABSPACK) includes:
- Absorption correction using spherical harmonics
- Frame scaling
;
_oxdiff_exptl_absorpt_empirical_full_max 1.251
_oxdiff_exptl_absorpt_empirical_full_min 0.698

loop_
_space_group_symop_operation_xyz
'x, y, z'
'-x, -y, -z'

loop_
_atom_site_label
_atom_site_type_symbol
_atom_site_fract_x
_atom_site_fract_y
_atom_site_fract_z
_atom_site_U_iso_or_equiv
_atom_site_adp_type
_atom_site_occupancy
_atom_site_site_symmetry_order
_atom_site_calc_flag
_atom_site_refinement_flags_posn
_atom_site_refinement_flags_adp
_atom_site_refinement_flags_occupancy
_atom_site_disorder_assembly
_atom_site_disorder_group
O1 O 0.59862(11) 0.35037(11) 0.85131(7) 0.0316(2) Uani 1 1 d . . . . .
N1 N 0.35846(12) 0.53984(11) 0.67562(8) 0.0224(2) Uani 1 1 d . . . . .
N2 N 0.23938(12) 0.57271(11) 0.50183(8) 0.0209(2) Uani 1 1 d . . . . .
C2 C 0.27932(14) 0.46705(13) 0.48695(10) 0.0209(3) Uani 1 1 d . . . . .
C3 C 0.33778(14) 0.44913(13) 0.57575(10) 0.0214(3) Uani 1 1 d . . . . .
C4 C 0.37667(14) 0.34260(13) 0.56328(10) 0.0232(3) Uani 1 1 d . . . . .
C6 C 0.48576(14) 0.44564(14) 0.75744(10) 0.0247(3) Uani 1 1 d . . . . .
C7 C 0.45357(14) 0.55443(14) 0.76035(10) 0.0239(3) Uani 1 1 d . . . . .
C9 C 0.27124(14) 0.60857(13) 0.68809(10) 0.0215(3) Uani 1 1 d . . . . .
C10 C 0.23311(15) 0.66034(13) 0.77876(10) 0.0239(3) Uani 1 1 d . . . . .
H10 H 0.261302 0.646016 0.840566 0.029 Uiso 1 1 calc R U . . .
C11 C 0.15313(14) 0.73408(13) 0.78146(10) 0.0238(3) Uani 1 1 d . . . . .
C12 C 0.10745(14) 0.75308(13) 0.69161(10) 0.0228(3) Uani 1 1 d . . . . .
H12 H 0.056598 0.805182 0.693454 0.027 Uiso 1 1 calc R U . . .
C13 C 0.13766(14) 0.69402(13) 0.59797(10) 0.0210(3) Uani 1 1 d . . . . .
C14 C 0.21715(14) 0.62351(13) 0.59963(10) 0.0209(3) Uani 1 1 d . . . . .
C15 C 0.11331(14) 0.69214(13) 0.49112(9) 0.0205(3) Uani 1 1 d . . . . .
C16 C 0.05377(14) 0.75722(13) 0.44380(10) 0.0213(3) Uani 1 1 d . . . . .
H16 H 0.012541 0.809041 0.482788 0.026 Uiso 1 1 calc R U . . .
C17 C 0.05467(14) 0.74637(13) 0.33959(10) 0.0213(3) Uani 1 1 d . . . . .
C18 C 0.11446(14) 0.66637(13) 0.28446(10) 0.0227(3) Uani 1 1 d . . . . .
H18 H 0.113399 0.656881 0.212914 0.027 Uiso 1 1 calc R U . . .
C19 C 0.17450(14) 0.60103(13) 0.32892(10) 0.0222(3) Uani 1 1 d . . . . .
H19 H 0.214267 0.548243 0.289237 0.027 Uiso 1 1 calc R U . . .
C20 C 0.17511(14) 0.61477(12) 0.43378(10) 0.0204(3) Uani 1 1 d . . . . .
C21 C -0.00211(14) 0.81996(13) 0.28331(10) 0.0230(3) Uani 1 1 d . . . . .
C22 C 0.11857(15) 0.91132(14) 0.23876(11) 0.0263(3) Uani 1 1 d . . . . .
H22A H 0.199214 0.976782 0.295116 0.039 Uiso 1 1 calc R U . . .
H22B H 0.083404 0.960060 0.203806 0.039 Uiso 1 1 calc R U . . .
H22C H 0.150037 0.855368 0.188956 0.039 Uiso 1 1 calc R U . . .
C23 C -0.05403(16) 0.91024(15) 0.35545(11) 0.0291(3) Uani 1 1 d . . . . .
H23A H -0.128759 0.855082 0.387100 0.044 Uiso 1 1 calc R U . . .
H23B H -0.092852 0.952115 0.315553 0.044 Uiso 1 1 calc R U . . .
H23C H 0.026306 0.981310 0.409864 0.044 Uiso 1 1 calc R U . . .
C24 C -0.12640(15) 0.71546(15) 0.19456(11) 0.0292(3) Uani 1 1 d . . . . .
H24A H -0.093855 0.658016 0.147321 0.044 Uiso 1 1 calc R U . . .
H24B H -0.160016 0.762628 0.156732 0.044 Uiso 1 1 calc R U . . .
H24C H -0.204798 0.658915 0.222897 0.044 Uiso 1 1 calc R U . . .
C25 C 0.36226(14) 0.26174(13) 0.46189(10) 0.0244(3) Uani 1 1 d . . . . .
H25 H 0.391891 0.192361 0.452244 0.029 Uiso 1 1 calc R U . . .
C26 C 0.30662(15) 0.28053(13) 0.37678(10) 0.0248(3) Uani 1 1 d . . . . .
H26 H 0.297845 0.224485 0.309223 0.030 Uiso 1 1 calc R U . . .
C27 C 0.26298(14) 0.38210(13) 0.38968(10) 0.0227(3) Uani 1 1 d . . . . .
H27 H 0.221484 0.392901 0.330717 0.027 Uiso 1 1 calc R U . . .
C28 C 0.46117(14) 0.20590(14) 0.67684(11) 0.0264(3) Uani 1 1 d . . . . .
C29 C 0.40979(15) 0.07472(15) 0.60598(12) 0.0296(3) Uani 1 1 d . . . . .
H29 H 0.356304 0.054667 0.539879 0.036 Uiso 1 1 calc R U . . .
C30 C 0.43426(16) -0.02551(15) 0.62903(13) 0.0331(3) Uani 1 1 d . . . . .
H30 H 0.400871 -0.111864 0.578513 0.040 Uiso 1 1 calc R U . . .
C31 C 0.50793(16) 0.00032(16) 0.72642(13) 0.0359(4) Uani 1 1 d . . . . .
H31 H 0.523158 -0.069214 0.743013 0.043 Uiso 1 1 calc R U . . .
C32 C 0.55906(17) 0.12625(17) 0.79911(12) 0.0347(4) Uani 1 1 d . . . . .
H32 H 0.608932 0.143894 0.865973 0.042 Uiso 1 1 calc R U . . .
C33 C 0.53676(15) 0.22729(15) 0.77340(11) 0.0287(3) Uani 1 1 d . . . . .
C35 C 0.57104(15) 0.45620(15) 0.84572(11) 0.0281(3) Uani 1 1 d . . . . .
C36 C 0.63159(16) 0.57052(17) 0.93097(11) 0.0335(3) Uani 1 1 d . . . . .
H36 H 0.689679 0.575121 0.989506 0.040 Uiso 1 1 calc R U . . .
C37 C 0.60483(16) 0.67889(16) 0.92846(11) 0.0327(3) Uani 1 1 d . . . . .
H37 H 0.648511 0.759959 0.985458 0.039 Uiso 1 1 calc R U . . .
C38 C 0.51622(15) 0.67241(15) 0.84522(10) 0.0278(3) Uani 1 1 d . . . . .
H38 H 0.498363 0.747471 0.845981 0.033 Uiso 1 1 calc R U . . .
C39 C 0.12645(16) 0.79684(15) 0.88755(10) 0.0279(3) Uani 1 1 d . . . . .
C40 C 0.05829(19) 0.68839(17) 0.94052(12) 0.0401(4) Uani 1 1 d . . . . .
H40A H -0.030566 0.614988 0.895401 0.060 Uiso 1 1 calc R U . . .
H40B H 0.037146 0.728778 1.006231 0.060 Uiso 1 1 calc R U . . .
H40C H 0.124606 0.651896 0.953872 0.060 Uiso 1 1 calc R U . . .
C41 C 0.26993(18) 0.90800(16) 0.95466(11) 0.0360(4) Uani 1 1 d . . . . .
H41A H 0.335011 0.868469 0.962853 0.054 Uiso 1 1 calc R U . . .
H41B H 0.254641 0.948273 1.022876 0.054 Uiso 1 1 calc R U . . .
H41C H 0.311904 0.978331 0.921152 0.054 Uiso 1 1 calc R U . . .
C42 C 0.0273(2) 0.8623(2) 0.87862(12) 0.0459(4) Uani 1 1 d . . . . .
H42A H 0.071174 0.935400 0.847972 0.069 Uiso 1 1 calc R U . . .
H42B H 0.012002 0.899572 0.947660 0.069 Uiso 1 1 calc R U . . .
H42C H -0.064714 0.793765 0.834499 0.069 Uiso 1 1 calc R U . . .
B1 B 0.43745(16) 0.32499(16) 0.66122(12) 0.0247(3) Uani 1 1 d . . . . .

loop_
_atom_site_aniso_label
_atom_site_aniso_U_11
_atom_site_aniso_U_22
_atom_site_aniso_U_33
_atom_site_aniso_U_23
_atom_site_aniso_U_13
_atom_site_aniso_U_12
O1 0.0346(6) 0.0421(6) 0.0273(5) 0.0136(4) 0.0056(4) 0.0243(5)
N1 0.0251(6) 0.0242(6) 0.0192(5) 0.0060(4) 0.0044(4) 0.0128(5)
N2 0.0249(6) 0.0219(5) 0.0174(5) 0.0052(4) 0.0054(4) 0.0122(5)
C2 0.0194(7) 0.0200(6) 0.0231(6) 0.0069(5) 0.0060(5) 0.0084(5)
C3 0.0195(7) 0.0220(6) 0.0205(6) 0.0060(5) 0.0054(5) 0.0074(5)
C4 0.0203(7) 0.0221(6) 0.0260(7) 0.0071(5) 0.0056(5) 0.0085(6)
C6 0.0212(7) 0.0322(7) 0.0239(7) 0.0123(6) 0.0083(5) 0.0124(6)
C7 0.0226(7) 0.0305(7) 0.0208(6) 0.0103(5) 0.0068(5) 0.0122(6)
C9 0.0217(7) 0.0198(6) 0.0217(6) 0.0059(5) 0.0040(5) 0.0085(5)
C10 0.0271(7) 0.0255(7) 0.0185(6) 0.0068(5) 0.0051(5) 0.0114(6)
C11 0.0257(7) 0.0232(6) 0.0203(6) 0.0048(5) 0.0061(5) 0.0100(6)
C12 0.0248(7) 0.0217(6) 0.0217(6) 0.0051(5) 0.0064(5) 0.0113(6)
C13 0.0214(7) 0.0194(6) 0.0202(6) 0.0053(5) 0.0046(5) 0.0078(5)
C14 0.0228(7) 0.0196(6) 0.0179(6) 0.0048(5) 0.0053(5) 0.0078(5)
C15 0.0208(7) 0.0197(6) 0.0186(6) 0.0042(5) 0.0047(5) 0.0078(5)
C16 0.0224(7) 0.0203(6) 0.0210(6) 0.0046(5) 0.0058(5) 0.0102(5)
C17 0.0199(7) 0.0205(6) 0.0208(6) 0.0055(5) 0.0036(5) 0.0073(5)
C18 0.0259(7) 0.0228(6) 0.0178(6) 0.0056(5) 0.0050(5) 0.0098(6)
C19 0.0247(7) 0.0220(6) 0.0195(6) 0.0043(5) 0.0063(5) 0.0111(6)
C20 0.0209(7) 0.0190(6) 0.0202(6) 0.0055(5) 0.0037(5) 0.0083(5)
C21 0.0250(7) 0.0262(7) 0.0203(6) 0.0075(5) 0.0055(5) 0.0134(6)
C22 0.0297(8) 0.0268(7) 0.0262(7) 0.0108(6) 0.0071(6) 0.0146(6)
C23 0.0369(8) 0.0348(8) 0.0262(7) 0.0122(6) 0.0099(6) 0.0237(7)
C24 0.0259(8) 0.0333(8) 0.0276(7) 0.0097(6) 0.0024(6) 0.0129(6)
C25 0.0240(7) 0.0216(6) 0.0277(7) 0.0066(5) 0.0054(5) 0.0109(6)
C26 0.0269(7) 0.0212(6) 0.0232(6) 0.0036(5) 0.0058(5) 0.0100(6)
C27 0.0238(7) 0.0223(6) 0.0206(6) 0.0059(5) 0.0038(5) 0.0096(6)
C28 0.0206(7) 0.0322(7) 0.0318(7) 0.0147(6) 0.0090(6) 0.0134(6)
C29 0.0225(7) 0.0307(7) 0.0387(8) 0.0148(6) 0.0074(6) 0.0122(6)
C30 0.0240(8) 0.0294(8) 0.0502(9) 0.0177(7) 0.0107(7) 0.0125(6)
C31 0.0309(8) 0.0394(9) 0.0527(10) 0.0280(8) 0.0159(7) 0.0210(7)
C32 0.0321(8) 0.0481(9) 0.0385(8) 0.0249(7) 0.0122(7) 0.0242(7)
C33 0.0238(7) 0.0377(8) 0.0322(7) 0.0167(6) 0.0115(6) 0.0165(6)
C35 0.0265(8) 0.0386(8) 0.0277(7) 0.0152(6) 0.0097(6) 0.0189(7)
C36 0.0324(8) 0.0463(9) 0.0233(7) 0.0095(6) 0.0019(6) 0.0204(7)
C37 0.0321(8) 0.0382(8) 0.0239(7) 0.0052(6) 0.0022(6) 0.0153(7)
C38 0.0292(8) 0.0312(7) 0.0234(7) 0.0074(6) 0.0052(6) 0.0145(6)
C39 0.0350(8) 0.0325(7) 0.0189(6) 0.0050(6) 0.0073(6) 0.0192(7)
C40 0.0534(11) 0.0391(9) 0.0280(8) 0.0087(7) 0.0209(7) 0.0201(8)
C41 0.0460(10) 0.0349(8) 0.0220(7) 0.0032(6) 0.0059(6) 0.0170(7)
C42 0.0636(12) 0.0678(12) 0.0231(7) 0.0049(7) 0.0101(7) 0.0501(10)
B1 0.0179(8) 0.0296(8) 0.0289(8) 0.0118(6) 0.0083(6) 0.0106(7)

loop_
_atom_type_symbol
_atom_type_description
_atom_type_scat_dispersion_real
_atom_type_scat_dispersion_imag
_atom_type_scat_source
C C 0.0181 0.0091 'International Tables Vol C Tables 4.2.6.8 and 6.1.1.4'
H H 0.0000 0.0000 'International Tables Vol C Tables 4.2.6.8 and 6.1.1.4'
B B 0.0090 0.0039 'International Tables Vol C Tables 4.2.6.8 and 6.1.1.4'
N N 0.0311 0.0180 'International Tables Vol C Tables 4.2.6.8 and 6.1.1.4'
O O 0.0492 0.0322 'International Tables Vol C Tables 4.2.6.8 and 6.1.1.4'

loop_
_geom_angle_atom_site_label_1
_geom_angle_atom_site_label_2
_geom_angle_atom_site_label_3
_geom_angle
_geom_angle_site_symmetry_1
_geom_angle_site_symmetry_3
_geom_angle_publ_flag
C35 O1 C33 121.54(11) . . ?
C3 N1 C9 117.19(11) . . ?
C7 N1 C3 121.50(11) . . ?
C7 N1 C9 121.17(11) . . ?
C14 N2 C2 116.98(11) . . ?
C14 N2 C20 106.98(10) . . ?
C20 N2 C2 133.04(11) . . ?
N2 C2 C3 118.23(11) . . ?
C27 C2 N2 121.86(12) . . ?
C27 C2 C3 119.91(12) . . ?
C2 C3 N1 119.57(11) . . ?
C4 C3 N1 120.96(12) . . ?
C4 C3 C2 119.46(12) . . ?
C3 C4 B1 118.00(12) . . ?
C25 C4 C3 118.21(12) . . ?
C25 C4 B1 123.75(12) . . ?
C7 C6 B1 121.72(12) . . ?
C35 C6 C7 117.63(13) . . ?
C35 C6 B1 120.57(13) . . ?
N1 C7 C6 117.96(12) . . ?
C38 C7 N1 121.93(12) . . ?
C38 C7 C6 120.10(12) . . ?
C10 C9 N1 127.34(12) . . ?
C14 C9 N1 116.45(11) . . ?
C14 C9 C10 116.20(12) . . ?
C9 C10 H10 119.2 . . ?
C9 C10 C11 121.50(12) . . ?
C11 C10 H10 119.2 . . ?
C10 C11 C39 117.43(12) . . ?
C12 C11 C10 120.26(12) . . ?
C12 C11 C39 122.24(12) . . ?
C11 C12 H12 120.6 . . ?
C11 C12 C13 118.85(12) . . ?
C13 C12 H12 120.6 . . ?
C12 C13 C15 135.92(12) . . ?
C14 C13 C12 118.57(12) . . ?
C14 C13 C15 105.39(11) . . ?
N2 C14 C13 111.76(11) . . ?
C9 C14 N2 123.84(12) . . ?
C9 C14 C13 124.38(12) . . ?
C16 C15 C13 132.20(12) . . ?
C16 C15 C20 120.40(11) . . ?
C20 C15 C13 107.21(11) . . ?
C15 C16 H16 119.9 . . ?
C17 C16 C15 120.14(12) . . ?
C17 C16 H16 119.9 . . ?
C16 C17 C18 117.90(12) . . ?
C16 C17 C21 123.31(11) . . ?
C18 C17 C21 118.76(11) . . ?
C17 C18 H18 118.3 . . ?
C19 C18 C17 123.42(12) . . ?
C19 C18 H18 118.3 . . ?
C18 C19 H19 121.0 . . ?
C18 C19 C20 118.03(12) . . ?
C20 C19 H19 121.0 . . ?
N2 C20 C15 108.59(11) . . ?
C19 C20 N2 131.10(12) . . ?
C19 C20 C15 120.09(12) . . ?
C17 C21 C22 109.09(11) . . ?
C17 C21 C23 112.44(11) . . ?
C17 C21 C24 109.50(11) . . ?
C23 C21 C22 107.67(11) . . ?
C23 C21 C24 108.82(11) . . ?
C24 C21 C22 109.25(11) . . ?
C21 C22 H22A 109.5 . . ?
C21 C22 H22B 109.5 . . ?
C21 C22 H22C 109.5 . . ?
H22A C22 H22B 109.5 . . ?
H22A C22 H22C 109.5 . . ?
H22B C22 H22C 109.5 . . ?
C21 C23 H23A 109.5 . . ?
C21 C23 H23B 109.5 . . ?
C21 C23 H23C 109.5 . . ?
H23A C23 H23B 109.5 . . ?
H23A C23 H23C 109.5 . . ?
H23B C23 H23C 109.5 . . ?
C21 C24 H24A 109.5 . . ?
C21 C24 H24B 109.5 . . ?
C21 C24 H24C 109.5 . . ?
H24A C24 H24B 109.5 . . ?
H24A C24 H24C 109.5 . . ?
H24B C24 H24C 109.5 . . ?
C4 C25 H25 119.1 . . ?
C26 C25 C4 121.76(12) . . ?
C26 C25 H25 119.1 . . ?
C25 C26 H26 120.1 . . ?
C25 C26 C27 119.79(12) . . ?
C27 C26 H26 120.1 . . ?
C2 C27 C26 120.78(12) . . ?
C2 C27 H27 119.6 . . ?
C26 C27 H27 119.6 . . ?
C29 C28 B1 127.21(13) . . ?
C33 C28 C29 115.59(13) . . ?
C33 C28 B1 117.13(13) . . ?
C28 C29 H29 118.8 . . ?
C30 C29 C28 122.43(14) . . ?
C30 C29 H29 118.8 . . ?
C29 C30 H30 120.2 . . ?
C29 C30 C31 119.66(15) . . ?
C31 C30 H30 120.2 . . ?
C30 C31 H31 119.8 . . ?
C32 C31 C30 120.33(14) . . ?
C32 C31 H31 119.8 . . ?
C31 C32 H32 120.4 . . ?
C31 C32 C33 119.15(14) . . ?
C33 C32 H32 120.4 . . ?
O1 C33 C28 123.73(13) . . ?
O1 C33 C32 113.47(13) . . ?
C32 C33 C28 122.79(14) . . ?
O1 C35 C6 120.90(13) . . ?
O1 C35 C36 116.12(12) . . ?
C36 C35 C6 122.98(13) . . ?
C35 C36 H36 121.2 . . ?
C35 C36 C37 117.70(13) . . ?
C37 C36 H36 121.2 . . ?
C36 C37 H37 119.0 . . ?
C38 C37 C36 122.01(14) . . ?
C38 C37 H37 119.0 . . ?
C7 C38 H38 120.3 . . ?
C37 C38 C7 119.34(13) . . ?
C37 C38 H38 120.3 . . ?
C40 C39 C11 110.39(11) . . ?
C40 C39 C41 109.87(12) . . ?
C40 C39 C42 108.02(14) . . ?
C41 C39 C11 108.59(12) . . ?
C42 C39 C11 112.21(11) . . ?
C42 C39 C41 107.72(13) . . ?
C39 C40 H40A 109.5 . . ?
C39 C40 H40B 109.5 . . ?
C39 C40 H40C 109.5 . . ?
H40A C40 H40B 109.5 . . ?
H40A C40 H40C 109.5 . . ?
H40B C40 H40C 109.5 . . ?
C39 C41 H41A 109.5 . . ?
C39 C41 H41B 109.5 . . ?
C39 C41 H41C 109.5 . . ?
H41A C41 H41B 109.5 . . ?
H41A C41 H41C 109.5 . . ?
H41B C41 H41C 109.5 . . ?
C39 C42 H42A 109.5 . . ?
C39 C42 H42B 109.5 . . ?
C39 C42 H42C 109.5 . . ?
H42A C42 H42B 109.5 . . ?
H42A C42 H42C 109.5 . . ?
H42B C42 H42C 109.5 . . ?
C4 B1 C28 130.68(13) . . ?
C6 B1 C4 114.68(12) . . ?
C6 B1 C28 114.61(12) . . ?

loop_
_geom_bond_atom_site_label_1
_geom_bond_atom_site_label_2
_geom_bond_distance
_geom_bond_site_symmetry_2
_geom_bond_publ_flag
O1 C33 1.3822(18) . ?
O1 C35 1.3755(17) . ?
N1 C3 1.4222(16) . ?
N1 C7 1.4064(17) . ?
N1 C9 1.4288(17) . ?
N2 C2 1.4096(16) . ?
N2 C14 1.3847(16) . ?
N2 C20 1.4035(17) . ?
C2 C3 1.4218(18) . ?
C2 C27 1.3780(18) . ?
C3 C4 1.4142(18) . ?
C4 C25 1.4089(19) . ?
C4 B1 1.538(2) . ?
C6 C7 1.4116(19) . ?
C6 C35 1.4018(19) . ?
C6 B1 1.510(2) . ?
C7 C38 1.397(2) . ?
C9 C10 1.3844(18) . ?
C9 C14 1.3801(18) . ?
C10 H10 0.9500 . ?
C10 C11 1.4148(19) . ?
C11 C12 1.3872(19) . ?
C11 C39 1.5374(17) . ?
C12 H12 0.9500 . ?
C12 C13 1.4027(18) . ?
C13 C14 1.3859(18) . ?
C13 C15 1.4535(18) . ?
C15 C16 1.3953(18) . ?
C15 C20 1.4152(18) . ?
C16 H16 0.9500 . ?
C16 C17 1.3917(18) . ?
C17 C18 1.4079(18) . ?
C17 C21 1.5314(18) . ?
C18 H18 0.9500 . ?
C18 C19 1.3794(19) . ?
C19 H19 0.9500 . ?
C19 C20 1.3936(18) . ?
C21 C22 1.5371(18) . ?
C21 C23 1.5315(18) . ?
C21 C24 1.5329(19) . ?
C22 H22A 0.9800 . ?
C22 H22B 0.9800 . ?
C22 H22C 0.9800 . ?
C23 H23A 0.9800 . ?
C23 H23B 0.9800 . ?
C23 H23C 0.9800 . ?
C24 H24A 0.9800 . ?
C24 H24B 0.9800 . ?
C24 H24C 0.9800 . ?
C25 H25 0.9500 . ?
C25 C26 1.3709(19) . ?
C26 H26 0.9500 . ?
C26 C27 1.3937(19) . ?
C27 H27 0.9500 . ?
C28 C29 1.409(2) . ?
C28 C33 1.401(2) . ?
C28 B1 1.545(2) . ?
C29 H29 0.9500 . ?
C29 C30 1.378(2) . ?
C30 H30 0.9500 . ?
C30 C31 1.388(2) . ?
C31 H31 0.9500 . ?
C31 C32 1.377(2) . ?
C32 H32 0.9500 . ?
C32 C33 1.391(2) . ?
C35 C36 1.376(2) . ?
C36 H36 0.9500 . ?
C36 C37 1.388(2) . ?
C37 H37 0.9500 . ?
C37 C38 1.388(2) . ?
C38 H38 0.9500 . ?
C39 C40 1.529(2) . ?
C39 C41 1.533(2) . ?
C39 C42 1.532(2) . ?
C40 H40A 0.9800 . ?
C40 H40B 0.9800 . ?
C40 H40C 0.9800 . ?
C41 H41A 0.9800 . ?
C41 H41B 0.9800 . ?
C41 H41C 0.9800 . ?
C42 H42A 0.9800 . ?
C42 H42B 0.9800 . ?
C42 H42C 0.9800 . ?

loop_
_geom_torsion_atom_site_label_1
_geom_torsion_atom_site_label_2
_geom_torsion_atom_site_label_3
_geom_torsion_atom_site_label_4
_geom_torsion
_geom_torsion_site_symmetry_1
_geom_torsion_site_symmetry_2
_geom_torsion_site_symmetry_3
_geom_torsion_site_symmetry_4
_geom_torsion_publ_flag
O1 C35 C36 C37 -179.37(13) . . . . ?
N1 C3 C4 C25 -175.89(12) . . . . ?
N1 C3 C4 B1 1.94(19) . . . . ?
N1 C7 C38 C37 177.45(13) . . . . ?
N1 C9 C10 C11 175.92(13) . . . . ?
N1 C9 C14 N2 2.01(19) . . . . ?
N1 C9 C14 C13 -176.11(12) . . . . ?
N2 C2 C3 N1 -2.02(18) . . . . ?
N2 C2 C3 C4 179.00(11) . . . . ?
N2 C2 C27 C26 178.36(12) . . . . ?
C2 N2 C14 C9 20.33(18) . . . . ?
C2 N2 C14 C13 -161.34(11) . . . . ?
C2 N2 C20 C15 159.13(13) . . . . ?
C2 N2 C20 C19 -26.4(2) . . . . ?
C2 C3 C4 C25 3.08(19) . . . . ?
C2 C3 C4 B1 -179.09(12) . . . . ?
C3 N1 C7 C6 -24.10(18) . . . . ?
C3 N1 C7 C38 155.47(13) . . . . ?
C3 N1 C9 C10 154.91(13) . . . . ?
C3 N1 C9 C14 -24.12(17) . . . . ?
C3 C2 C27 C26 -1.7(2) . . . . ?
C3 C4 C25 C26 -2.7(2) . . . . ?
C3 C4 B1 C6 -15.72(18) . . . . ?
C3 C4 B1 C28 166.21(13) . . . . ?
C4 C25 C26 C27 0.1(2) . . . . ?
C6 C7 C38 C37 -3.0(2) . . . . ?
C6 C35 C36 C37 0.6(2) . . . . ?
C7 N1 C3 C2 -159.98(12) . . . . ?
C7 N1 C3 C4 18.99(18) . . . . ?
C7 N1 C9 C10 -20.8(2) . . . . ?
C7 N1 C9 C14 160.13(12) . . . . ?
C7 C6 C35 O1 175.46(12) . . . . ?
C7 C6 C35 C36 -4.5(2) . . . . ?
C7 C6 B1 C4 10.77(19) . . . . ?
C7 C6 B1 C28 -170.85(12) . . . . ?
C9 N1 C3 C2 24.29(17) . . . . ?
C9 N1 C3 C4 -156.74(12) . . . . ?
C9 N1 C7 C6 151.46(12) . . . . ?
C9 N1 C7 C38 -28.97(19) . . . . ?
C9 C10 C11 C12 1.8(2) . . . . ?
C9 C10 C11 C39 -175.30(12) . . . . ?
C10 C9 C14 N2 -177.12(12) . . . . ?
C10 C9 C14 C13 4.8(2) . . . . ?
C10 C11 C12 C13 2.2(2) . . . . ?
C10 C11 C39 C40 -54.14(17) . . . . ?
C10 C11 C39 C41 66.36(16) . . . . ?
C10 C11 C39 C42 -174.67(14) . . . . ?
C11 C12 C13 C14 -2.59(19) . . . . ?
C11 C12 C13 C15 -178.07(14) . . . . ?
C12 C11 C39 C40 128.87(15) . . . . ?
C12 C11 C39 C41 -110.63(15) . . . . ?
C12 C11 C39 C42 8.3(2) . . . . ?
C12 C13 C14 N2 -179.30(11) . . . . ?
C12 C13 C14 C9 -1.0(2) . . . . ?
C12 C13 C15 C16 3.5(3) . . . . ?
C12 C13 C15 C20 178.38(15) . . . . ?
C13 C15 C16 C17 174.36(13) . . . . ?
C13 C15 C20 N2 -1.60(14) . . . . ?
C13 C15 C20 C19 -176.77(12) . . . . ?
C14 N2 C2 C3 -19.76(17) . . . . ?
C14 N2 C2 C27 160.18(12) . . . . ?
C14 N2 C20 C15 0.07(14) . . . . ?
C14 N2 C20 C19 174.52(14) . . . . ?
C14 C9 C10 C11 -5.1(2) . . . . ?
C14 C13 C15 C16 -172.37(14) . . . . ?
C14 C13 C15 C20 2.49(14) . . . . ?
C15 C13 C14 N2 -2.56(15) . . . . ?
C15 C13 C14 C9 175.76(12) . . . . ?
C15 C16 C17 C18 1.20(19) . . . . ?
C15 C16 C17 C21 -177.06(12) . . . . ?
C16 C15 C20 N2 173.99(11) . . . . ?
C16 C15 C20 C19 -1.18(19) . . . . ?
C16 C17 C18 C19 -1.4(2) . . . . ?
C16 C17 C21 C22 121.58(13) . . . . ?
C16 C17 C21 C23 2.21(18) . . . . ?
C16 C17 C21 C24 -118.90(14) . . . . ?
C17 C18 C19 C20 0.3(2) . . . . ?
C18 C17 C21 C22 -56.66(15) . . . . ?
C18 C17 C21 C23 -176.03(12) . . . . ?
C18 C17 C21 C24 62.86(15) . . . . ?
C18 C19 C20 N2 -172.93(13) . . . . ?
C18 C19 C20 C15 0.99(19) . . . . ?
C20 N2 C2 C3 -177.21(13) . . . . ?
C20 N2 C2 C27 2.7(2) . . . . ?
C20 N2 C14 C9 -176.72(12) . . . . ?
C20 N2 C14 C13 1.61(15) . . . . ?
C20 C15 C16 C17 0.04(19) . . . . ?
C21 C17 C18 C19 176.92(12) . . . . ?
C25 C4 B1 C6 161.97(13) . . . . ?
C25 C4 B1 C28 -16.1(2) . . . . ?
C25 C26 C27 C2 2.1(2) . . . . ?
C27 C2 C3 N1 178.04(12) . . . . ?
C27 C2 C3 C4 -0.95(19) . . . . ?
C28 C29 C30 C31 2.2(2) . . . . ?
C29 C28 C33 O1 177.97(12) . . . . ?
C29 C28 C33 C32 -0.7(2) . . . . ?
C29 C28 B1 C4 -11.3(2) . . . . ?
C29 C28 B1 C6 170.64(13) . . . . ?
C29 C30 C31 C32 -1.3(2) . . . . ?
C30 C31 C32 C33 -0.4(2) . . . . ?
C31 C32 C33 O1 -177.30(13) . . . . ?
C31 C32 C33 C28 1.5(2) . . . . ?
C33 O1 C35 C6 -4.00(19) . . . . ?
C33 O1 C35 C36 175.96(13) . . . . ?
C33 C28 C29 C30 -1.2(2) . . . . ?
C33 C28 B1 C4 171.67(14) . . . . ?
C33 C28 B1 C6 -6.39(18) . . . . ?
C35 O1 C33 C28 10.5(2) . . . . ?
C35 O1 C33 C32 -170.67(12) . . . . ?
C35 C6 C7 N1 -174.79(12) . . . . ?
C35 C6 C7 C38 5.62(19) . . . . ?
C35 C6 B1 C4 -165.91(12) . . . . ?
C35 C6 B1 C28 12.48(19) . . . . ?
C35 C36 C37 C38 2.3(2) . . . . ?
C36 C37 C38 C7 -1.1(2) . . . . ?
C39 C11 C12 C13 179.11(12) . . . . ?
B1 C4 C25 C26 179.59(13) . . . . ?
B1 C6 C7 N1 8.44(19) . . . . ?
B1 C6 C7 C38 -171.14(13) . . . . ?
B1 C6 C35 O1 -7.7(2) . . . . ?
B1 C6 C35 C36 172.32(14) . . . . ?
B1 C28 C29 C30 -178.24(13) . . . . ?
B1 C28 C33 O1 -4.6(2) . . . . ?
B1 C28 C33 C32 176.69(13) . . . . ?
